data_4345334
loop_
_publ_author_name
'Zhang, Fangjun'
'Zhang, Jie'
'Zhou, Xigeng'

_publ_section_title
;
 Facile Construction of Yttrium Pentasulfides from Yttrium Alkyl
 Precursors: Synthesis, Mechanism, and Reactivity.
;
_journal_issue 4
_journal_name_full 'Inorganic chemistry'
_journal_page_first 2070
_journal_page_last 2077
_journal_paper_doi 10.1021/acs.inorgchem.6b02747
_journal_volume 56
_journal_year 2017
_chemical_formula_sum 'C102 H130 B4 N24 S7 Y4'
_chemical_formula_weight 2315.60
_chemical_name_systematic
; 
 ? 
;
_space_group_IT_number 205
_symmetry_cell_setting cubic
_symmetry_space_group_name_Hall '-P 2ac 2ab 3'
_symmetry_space_group_name_H-M 'P a -3'
_atom_sites_solution_hydrogens geom
_atom_sites_solution_primary direct
_atom_sites_solution_secondary difmap
_audit_creation_method SHELXL-97
_cell_angle_alpha 90.00
_cell_angle_beta 90.00
_cell_angle_gamma 90.00
_cell_formula_units_Z 8
_cell_length_a 28.859(2)
_cell_length_b 28.859(2)
_cell_length_c 28.859(2)
_cell_measurement_reflns_used 8494
_cell_measurement_temperature 296(2)
_cell_measurement_theta_max 24.93
_cell_measurement_theta_min 2.23
_cell_volume 24035(3)
_computing_cell_refinement 'Bruker SAINT'
_computing_data_collection 'Bruker APEX2'
_computing_data_reduction 'Bruker SAINT'
_computing_molecular_graphics 'Bruker SHELXTL'
_computing_publication_material 'Bruker SHELXTL'
_computing_structure_refinement 'SHELXL-97 (Sheldrick, 1997)'
_computing_structure_solution 'SHELXS-97 (Sheldrick, 1990)'
_diffrn_ambient_temperature 296(2)
_diffrn_measured_fraction_theta_full 1.000
_diffrn_measured_fraction_theta_max 1.000
_diffrn_measurement_device_type 'Bruker APEX-II CCD'
_diffrn_measurement_method '\f and \w scans'
_diffrn_radiation_monochromator graphite
_diffrn_radiation_source 'fine-focus sealed tube'
_diffrn_radiation_type MoK\a
_diffrn_radiation_wavelength 0.71073
_diffrn_reflns_av_R_equivalents 0.4991
_diffrn_reflns_av_sigmaI/netI 0.1449
_diffrn_reflns_limit_h_max 34
_diffrn_reflns_limit_h_min -34
_diffrn_reflns_limit_k_max 34
_diffrn_reflns_limit_k_min -32
_diffrn_reflns_limit_l_max 34
_diffrn_reflns_limit_l_min -32
_diffrn_reflns_number 137403
_diffrn_reflns_theta_full 25.07
_diffrn_reflns_theta_max 25.07
_diffrn_reflns_theta_min 1.41
_diffrn_standards_number 0
_exptl_absorpt_coefficient_mu 2.086
_exptl_absorpt_correction_T_max 0.8185
_exptl_absorpt_correction_T_min 0.7052
_exptl_absorpt_correction_type multi-scan
_exptl_absorpt_process_details sadabs
_exptl_crystal_colour colourless
_exptl_crystal_density_diffrn 1.280
_exptl_crystal_density_method 'not measured'
_exptl_crystal_description sheet
_exptl_crystal_F_000 9584
_exptl_crystal_size_max 0.18
_exptl_crystal_size_mid 0.16
_exptl_crystal_size_min 0.10
_platon_squeeze_details ' Complex 4'
_refine_diff_density_max 0.983
_refine_diff_density_min -1.037
_refine_diff_density_rms 0.153
_refine_ls_extinction_method none
_refine_ls_goodness_of_fit_ref 1.173
_refine_ls_hydrogen_treatment mixed
_refine_ls_matrix_type full
_refine_ls_number_parameters 437
_refine_ls_number_reflns 7126
_refine_ls_number_restraints 0
_refine_ls_restrained_S_all 1.173
_refine_ls_R_factor_all 0.2306
_refine_ls_R_factor_gt 0.0805
_refine_ls_shift/su_max 0.000
_refine_ls_shift/su_mean 0.000
_refine_ls_structure_factor_coef Fsqd
_refine_ls_weighting_details 'calc w=1/[\s^2^(Fo^2^)+(0.1000P)^2^+60.1369P] where P=(Fo^2^+2Fc^2^)/3'
_refine_ls_weighting_scheme calc
_refine_ls_wR_factor_gt 0.2015
_refine_ls_wR_factor_ref 0.2810
_reflns_number_gt 2905
_reflns_number_total 7126
_reflns_threshold_expression >2sigma(I)
_cod_data_source_file ic6b02747_si_003.cif
_cod_data_source_block mo_41223c
_cod_depositor_comments
;
The following automatic conversions were performed:

'_symmetry_cell_setting' value 'Cubic' changed to 'cubic' according
to
/home/data/users/saulius/crontab/automatic-downloads/current/ACS/lib/dictionaries/cif_core.dic
dictionary named 'cif_core.dic' version 2.4.2 from 2011-04-26.

Automatic conversion script
Id: cif_fix_values 4973 2017-02-22 13:04:09Z antanas 
;
_cod_original_cell_volume 24034(3)
_cod_original_sg_symbol_H-M Pa-3
_cod_database_code 4345334

loop_
_symmetry_equiv_pos_as_xyz
'x, y, z'
'-x+1/2, -y, z+1/2'
'-x, y+1/2, -z+1/2'
'x+1/2, -y+1/2, -z'
'z, x, y'
'z+1/2, -x+1/2, -y'
'-z+1/2, -x, y+1/2'
'-z, x+1/2, -y+1/2'
'y, z, x'
'-y, z+1/2, -x+1/2'
'y+1/2, -z+1/2, -x'
'-y+1/2, -z, x+1/2'
'-x, -y, -z'
'x-1/2, y, -z-1/2'
'x, -y-1/2, z-1/2'
'-x-1/2, y-1/2, z'
'-z, -x, -y'
'-z-1/2, x-1/2, y'
'z-1/2, x, -y-1/2'
'z, -x-1/2, y-1/2'
'-y, -z, -x'
'y, -z-1/2, x-1/2'
'-y-1/2, z-1/2, x'
'y-1/2, z, -x-1/2'

loop_
_atom_site_label
_atom_site_type_symbol
_atom_site_fract_x
_atom_site_fract_y
_atom_site_fract_z
_atom_site_U_iso_or_equiv
_atom_site_adp_type
_atom_site_occupancy
_atom_site_symmetry_multiplicity
_atom_site_calc_flag
_atom_site_refinement_flags
Y1 Y 0.13989(3) 0.13989(3) 0.13989(3) 0.0305(5) Uani 1 3 d S
Y3 Y 0.13949(4) 0.25941(4) 0.25237(4) 0.0356(3) Uani 1 1 d .
C1 C 0.0708(4) 0.3419(4) 0.1929(4) 0.049(3) Uani 1 1 d .
C2 C 0.0420(5) 0.3797(5) 0.2006(5) 0.064(4) Uani 1 1 d .
H2 H 0.0277 0.3979 0.1783 0.077 Uiso 1 1 calc R
C3 C 0.0389(5) 0.3847(4) 0.2466(5) 0.065(4) Uani 1 1 d .
C4 C 0.0825(4) 0.3200(4) 0.1475(4) 0.061(4) Uani 1 1 d .
H4A H 0.0907 0.3436 0.1255 0.091 Uiso 1 1 calc R
H4B H 0.0561 0.3031 0.1362 0.091 Uiso 1 1 calc R
H4C H 0.1081 0.2991 0.1515 0.091 Uiso 1 1 calc R
C5 C 0.0099(6) 0.4194(5) 0.2727(6) 0.100(6) Uani 1 1 d .
H5A H -0.0131 0.4034 0.2907 0.150 Uiso 1 1 calc R
H5B H -0.0052 0.4397 0.2511 0.150 Uiso 1 1 calc R
H5C H 0.0294 0.4372 0.2929 0.150 Uiso 1 1 calc R
C6 C 0.1923(5) 0.3375(4) 0.3328(5) 0.053(3) Uani 1 1 d .
C7 C 0.1803(5) 0.3645(4) 0.3701(5) 0.060(4) Uani 1 1 d .
H7 H 0.2007 0.3776 0.3914 0.072 Uiso 1 1 calc R
C8 C 0.1331(5) 0.3688(4) 0.3706(4) 0.057(4) Uani 1 1 d .
C9 C 0.2385(4) 0.3244(4) 0.3182(4) 0.060(4) Uani 1 1 d .
H9A H 0.2367 0.2977 0.2985 0.090 Uiso 1 1 calc R
H9B H 0.2570 0.3173 0.3449 0.090 Uiso 1 1 calc R
H9C H 0.2524 0.3496 0.3014 0.090 Uiso 1 1 calc R
C10 C 0.1021(5) 0.3928(5) 0.4061(5) 0.088(5) Uani 1 1 d .
H10A H 0.0811 0.4132 0.3904 0.133 Uiso 1 1 calc R
H10B H 0.1210 0.4103 0.4272 0.133 Uiso 1 1 calc R
H10C H 0.0849 0.3699 0.4230 0.133 Uiso 1 1 calc R
C11 C 0.0492(5) 0.2150(5) 0.3252(4) 0.053(3) Uani 1 1 d .
C12 C 0.0116(5) 0.2279(5) 0.3488(5) 0.068(4) Uani 1 1 d .
H12 H -0.0105 0.2088 0.3623 0.082 Uiso 1 1 calc R
C13 C 0.0124(5) 0.2742(6) 0.3488(5) 0.070(4) Uani 1 1 d .
C14 C 0.0662(4) 0.1680(4) 0.3176(4) 0.062(4) Uani 1 1 d .
H14A H 0.0872 0.1679 0.2918 0.093 Uiso 1 1 calc R
H14B H 0.0405 0.1479 0.3111 0.093 Uiso 1 1 calc R
H14C H 0.0820 0.1574 0.3448 0.093 Uiso 1 1 calc R
C15 C -0.0237(5) 0.3082(6) 0.3697(6) 0.116(7) Uani 1 1 d .
H15A H -0.0304 0.3322 0.3476 0.174 Uiso 1 1 calc R
H15B H -0.0114 0.3218 0.3974 0.174 Uiso 1 1 calc R
H15C H -0.0517 0.2917 0.3769 0.174 Uiso 1 1 calc R
C16 C 0.0660(4) 0.1913(4) 0.0544(4) 0.042(3) Uani 1 1 d .
C17 C 0.0322(4) 0.1812(4) 0.0218(4) 0.054(3) Uani 1 1 d .
H17 H 0.0164 0.2020 0.0031 0.065 Uiso 1 1 calc R
C18 C 0.0272(4) 0.1345(4) 0.0232(4) 0.043(3) Uani 1 1 d .
C19 C 0.0838(4) 0.2381(4) 0.0670(4) 0.053(3) Uani 1 1 d .
H19A H 0.0582 0.2583 0.0735 0.079 Uiso 1 1 calc R
H19B H 0.1015 0.2504 0.0417 0.079 Uiso 1 1 calc R
H19C H 0.1032 0.2357 0.0939 0.079 Uiso 1 1 calc R
C20 C -0.0041(4) 0.1039(5) -0.0045(5) 0.071(4) Uani 1 1 d .
H20A H 0.0140 0.0811 -0.0205 0.107 Uiso 1 1 calc R
H20B H -0.0209 0.1223 -0.0265 0.107 Uiso 1 1 calc R
H20C H -0.0256 0.0887 0.0159 0.107 Uiso 1 1 calc R
C21 C 0.1913(5) 0.1956(5) 0.0247(4) 0.071(4) Uani 1 1 d .
H21A H 0.1676 0.1731 0.0169 0.086 Uiso 1 1 calc R
H21B H 0.1794 0.2260 0.0168 0.086 Uiso 1 1 calc R
C22 C 0.2325(5) 0.1863(5) -0.0047(4) 0.055(4) Uani 1 1 d .
C23 C 0.2608(6) 0.2206(6) -0.0200(5) 0.083(5) Uani 1 1 d .
H23 H 0.2546 0.2508 -0.0107 0.100 Uiso 1 1 calc R
C24 C 0.2975(8) 0.2132(9) -0.0480(7) 0.124(8) Uani 1 1 d .
H24 H 0.3162 0.2370 -0.0589 0.149 Uiso 1 1 calc R
C25 C 0.3050(9) 0.1658(13) -0.0593(8) 0.145(14) Uani 1 1 d .
H25 H 0.3304 0.1585 -0.0778 0.174 Uiso 1 1 calc R
C26 C 0.2794(9) 0.1327(10) -0.0458(8) 0.128(10) Uani 1 1 d .
H26 H 0.2860 0.1025 -0.0550 0.154 Uiso 1 1 calc R
C27 C 0.2433(7) 0.1409(6) -0.0188(5) 0.084(5) Uani 1 1 d .
H27 H 0.2248 0.1163 -0.0089 0.101 Uiso 1 1 calc R
C28 C 0.2070(6) 0.3700(4) 0.2068(5) 0.076(5) Uani 1 1 d .
H28A H 0.1821 0.3795 0.2273 0.091 Uiso 1 1 calc R
H28B H 0.2360 0.3761 0.2226 0.091 Uiso 1 1 calc R
C29 C 0.2052(5) 0.3983(4) 0.1649(5) 0.058(4) Uani 1 1 d .
C30 C 0.2441(6) 0.4087(5) 0.1392(6) 0.090(5) Uani 1 1 d .
H30 H 0.2725 0.3972 0.1492 0.107 Uiso 1 1 calc R
C31 C 0.2432(9) 0.4353(6) 0.0993(8) 0.123(8) Uani 1 1 d .
H31 H 0.2701 0.4418 0.0829 0.147 Uiso 1 1 calc R
C32 C 0.1997(10) 0.4523(6) 0.0844(8) 0.125(9) Uani 1 1 d .
H32 H 0.1978 0.4699 0.0574 0.150 Uiso 1 1 calc R
C33 C 0.1608(8) 0.4432(6) 0.1091(8) 0.108(7) Uani 1 1 d .
H33 H 0.1322 0.4543 0.0993 0.130 Uiso 1 1 calc R
C34 C 0.1646(7) 0.4168(5) 0.1493(7) 0.090(5) Uani 1 1 d .
H34 H 0.1379 0.4116 0.1666 0.108 Uiso 1 1 calc R
N1 N 0.0845(3) 0.3241(3) 0.2329(4) 0.047(3) Uani 1 1 d .
N2 N 0.0637(3) 0.3516(3) 0.2660(4) 0.053(3) Uani 1 1 d .
N3 N 0.1536(3) 0.3232(3) 0.3111(3) 0.046(3) Uani 1 1 d .
N4 N 0.1168(3) 0.3425(3) 0.3344(3) 0.050(3) Uani 1 1 d .
N5 N 0.0734(3) 0.2514(4) 0.3097(3) 0.048(3) Uani 1 1 d .
N6 N 0.0490(3) 0.2898(4) 0.3246(4) 0.055(3) Uani 1 1 d .
N7 N 0.0814(3) 0.1532(3) 0.0748(3) 0.037(2) Uani 1 1 d .
N8 N 0.0569(3) 0.1173(3) 0.0545(3) 0.039(2) Uani 1 1 d .
B1 B 0.0674(6) 0.3391(6) 0.3168(6) 0.060(4) Uani 1 1 d .
H1B H 0.045(4) 0.366(4) 0.334(4) 0.07(4) Uiso 1 1 d .
B2 B 0.0671(5) 0.0671(5) 0.0671(5) 0.044(6) Uani 1 3 d S
H2B H 0.044(4) 0.044(4) 0.044(4) 0.053 Uiso 1 3 d S
S1 S 0.19702(8) 0.19702(8) 0.19702(8) 0.0252(10) Uani 1 3 d S
S2 S 0.20054(10) 0.19373(10) 0.08743(9) 0.0386(7) Uani 1 1 d .
S3 S 0.20209(10) 0.30684(10) 0.19655(10) 0.0420(8) Uani 1 1 d .

loop_
_atom_site_aniso_label
_atom_site_aniso_U_11
_atom_site_aniso_U_22
_atom_site_aniso_U_33
_atom_site_aniso_U_23
_atom_site_aniso_U_13
_atom_site_aniso_U_12
Y1 0.0305(5) 0.0305(5) 0.0305(5) -0.0028(5) -0.0028(5) -0.0028(5)
Y3 0.0348(6) 0.0341(6) 0.0380(7) -0.0072(5) 0.0009(5) -0.0004(5)
C1 0.047(8) 0.053(8) 0.046(8) -0.009(7) -0.002(7) 0.001(7)
C2 0.063(9) 0.055(9) 0.075(11) -0.008(8) -0.003(8) 0.028(8)
C3 0.067(10) 0.044(8) 0.083(11) -0.001(8) -0.016(9) 0.021(7)
C4 0.059(9) 0.058(9) 0.065(9) -0.004(7) 0.003(7) 0.002(7)
C5 0.121(14) 0.065(10) 0.115(14) -0.028(10) -0.015(12) 0.053(10)
C6 0.059(9) 0.036(7) 0.063(9) -0.009(7) -0.003(8) 0.002(7)
C7 0.064(9) 0.055(9) 0.061(9) -0.012(7) -0.008(8) 0.012(8)
C8 0.090(11) 0.043(8) 0.039(7) -0.014(6) -0.004(8) 0.022(8)
C9 0.053(9) 0.071(9) 0.056(8) -0.018(7) -0.015(7) -0.007(7)
C10 0.096(12) 0.100(12) 0.069(10) -0.041(10) 0.004(9) 0.019(10)
C11 0.053(9) 0.060(9) 0.047(8) -0.005(7) 0.016(7) -0.001(7)
C12 0.058(10) 0.066(10) 0.081(11) -0.017(9) 0.016(8) -0.011(8)
C13 0.046(9) 0.096(12) 0.069(10) -0.032(9) 0.027(8) -0.007(9)
C14 0.064(9) 0.064(9) 0.059(9) -0.006(8) 0.018(7) -0.016(8)
C15 0.073(11) 0.113(14) 0.161(17) -0.032(13) 0.070(12) 0.004(11)
C16 0.044(7) 0.039(7) 0.044(7) -0.001(6) -0.011(6) -0.009(6)
C17 0.056(8) 0.045(8) 0.061(9) 0.001(7) -0.018(7) -0.003(7)
C18 0.028(6) 0.054(8) 0.045(7) -0.001(6) -0.015(6) -0.005(6)
C19 0.055(8) 0.048(8) 0.055(8) 0.000(7) -0.008(7) 0.002(7)
C20 0.069(10) 0.078(10) 0.067(10) -0.002(8) -0.037(8) -0.009(8)
C21 0.070(10) 0.109(12) 0.034(8) 0.009(8) -0.012(7) -0.002(9)
C22 0.063(9) 0.075(10) 0.028(7) 0.000(7) -0.008(7) -0.001(9)
C23 0.083(12) 0.119(15) 0.047(9) 0.007(10) 0.003(9) -0.024(11)
C24 0.107(18) 0.20(3) 0.067(14) 0.012(15) -0.008(13) -0.051(18)
C25 0.11(2) 0.28(5) 0.045(13) -0.02(2) 0.005(13) 0.06(3)
C26 0.14(2) 0.18(3) 0.060(15) -0.016(16) -0.007(15) 0.05(2)
C27 0.118(15) 0.093(13) 0.042(9) -0.005(9) -0.005(10) 0.003(12)
C28 0.123(14) 0.031(8) 0.074(10) -0.006(7) -0.015(10) -0.019(8)
C29 0.061(9) 0.034(8) 0.078(11) -0.009(7) 0.003(8) 0.002(7)
C30 0.086(12) 0.058(10) 0.125(15) 0.010(11) 0.021(12) -0.004(9)
C31 0.17(2) 0.068(13) 0.134(19) 0.020(13) 0.058(17) -0.010(14)
C32 0.21(3) 0.044(12) 0.121(19) 0.011(11) -0.02(2) -0.013(16)
C33 0.129(19) 0.047(11) 0.15(2) 0.012(12) -0.054(16) -0.008(12)
C34 0.113(15) 0.031(8) 0.125(16) -0.013(10) 0.010(13) -0.009(9)
N1 0.043(6) 0.036(6) 0.062(7) -0.018(5) 0.000(6) -0.002(5)
N2 0.048(6) 0.044(6) 0.067(8) -0.015(6) -0.001(6) 0.009(5)
N3 0.042(6) 0.052(6) 0.045(6) -0.017(5) 0.005(5) 0.002(5)
N4 0.058(7) 0.040(6) 0.052(7) -0.020(5) 0.006(6) 0.003(5)
N5 0.040(6) 0.058(7) 0.046(6) -0.015(6) 0.003(5) -0.003(6)
N6 0.044(7) 0.060(7) 0.061(7) -0.026(6) 0.015(6) -0.003(6)
N7 0.035(5) 0.037(6) 0.039(6) -0.006(5) -0.010(5) -0.005(5)
N8 0.039(5) 0.040(6) 0.037(5) -0.008(5) -0.012(5) -0.005(5)
B1 0.049(10) 0.056(11) 0.076(13) -0.007(10) -0.009(9) 0.005(9)
B2 0.044(6) 0.044(6) 0.044(6) -0.004(7) -0.004(7) -0.004(7)
S1 0.0252(10) 0.0252(10) 0.0252(10) -0.0018(12) -0.0018(12) -0.0018(12)
S2 0.0398(17) 0.0457(18) 0.0304(16) -0.0009(14) -0.0025(14) -0.0078(14)
S3 0.0488(19) 0.0300(16) 0.0471(18) -0.0042(14) 0.0042(15) -0.0077(14)

loop_
_atom_type_symbol
_atom_type_description
_atom_type_scat_dispersion_real
_atom_type_scat_dispersion_imag
_atom_type_scat_source
C C 0.0033 0.0016 'International Tables Vol C Tables 4.2.6.8 and 6.1.1.4'
H H 0.0000 0.0000 'International Tables Vol C Tables 4.2.6.8 and 6.1.1.4'
B B 0.0013 0.0007 'International Tables Vol C Tables 4.2.6.8 and 6.1.1.4'
N N 0.0061 0.0033 'International Tables Vol C Tables 4.2.6.8 and 6.1.1.4'
S S 0.1246 0.1234 'International Tables Vol C Tables 4.2.6.8 and 6.1.1.4'
Y Y -2.7962 3.5667 'International Tables Vol C Tables 4.2.6.8 and 6.1.1.4'

loop_
_geom_angle_atom_site_label_1
_geom_angle_atom_site_label_2
_geom_angle_atom_site_label_3
_geom_angle
_geom_angle_site_symmetry_1
_geom_angle_site_symmetry_3
N7 Y1 N7 74.0(3) 5 .
N7 Y1 N7 74.0(3) 5 9
N7 Y1 N7 74.0(3) . 9
N7 Y1 S2 87.5(2) 5 9
N7 Y1 S2 155.7(2) . 9
N7 Y1 S2 86.1(2) 9 9
N7 Y1 S2 86.1(2) 5 5
N7 Y1 S2 87.5(2) . 5
N7 Y1 S2 155.7(2) 9 5
S2 Y1 S2 107.08(7) 9 5
N7 Y1 S2 155.7(2) 5 .
N7 Y1 S2 86.1(2) . .
N7 Y1 S2 87.5(2) 9 .
S2 Y1 S2 107.08(7) 9 .
S2 Y1 S2 107.08(7) 5 .
N7 Y1 S1 136.0(2) 5 .
N7 Y1 S1 136.0(2) . .
N7 Y1 S1 136.0(2) 9 .
S2 Y1 S1 68.23(7) 9 .
S2 Y1 S1 68.23(7) 5 .
S2 Y1 S1 68.23(7) . .
N1 Y3 N5 74.8(3) . .
N1 Y3 N3 73.2(3) . .
N5 Y3 N3 75.6(3) . .
N1 Y3 S3 85.1(2) . .
N5 Y3 S3 155.7(2) . .
N3 Y3 S3 85.7(2) . .
N1 Y3 S3 158.5(2) . 5
N5 Y3 S3 91.3(2) . 5
N3 Y3 S3 87.7(2) . 5
S3 Y3 S3 103.46(12) . 5
N1 Y3 S2 88.7(2) . 5
N5 Y3 S2 86.3(2) . 5
N3 Y3 S2 157.1(2) . 5
S3 Y3 S2 107.10(9) . 5
S3 Y3 S2 106.97(9) 5 5
N1 Y3 S1 133.9(2) . .
N5 Y3 S1 136.7(2) . .
N3 Y3 S1 136.1(2) . .
S3 Y3 S1 67.52(7) . .
S3 Y3 S1 67.10(7) 5 .
S2 Y3 S1 66.74(10) 5 .
N1 C1 C2 110.0(11) . .
N1 C1 C4 122.2(11) . .
C2 C1 C4 127.6(13) . .
C3 C2 C1 106.6(13) . .
C3 C2 H2 126.7 . .
C1 C2 H2 126.7 . .
N2 C3 C2 107.8(12) . .
N2 C3 C5 124.8(14) . .
C2 C3 C5 127.3(13) . .
C1 C4 H4A 109.5 . .
C1 C4 H4B 109.5 . .
H4A C4 H4B 109.5 . .
C1 C4 H4C 109.5 . .
H4A C4 H4C 109.5 . .
H4B C4 H4C 109.5 . .
C3 C5 H5A 109.5 . .
C3 C5 H5B 109.5 . .
H5A C5 H5B 109.5 . .
C3 C5 H5C 109.5 . .
H5A C5 H5C 109.5 . .
H5B C5 H5C 109.5 . .
N3 C6 C7 109.3(12) . .
N3 C6 C9 123.2(11) . .
C7 C6 C9 127.5(13) . .
C8 C7 C6 108.0(12) . .
C8 C7 H7 126.0 . .
C6 C7 H7 126.0 . .
C7 C8 N4 106.6(11) . .
C7 C8 C10 129.1(12) . .
N4 C8 C10 124.0(13) . .
C6 C9 H9A 109.5 . .
C6 C9 H9B 109.5 . .
H9A C9 H9B 109.5 . .
C6 C9 H9C 109.5 . .
H9A C9 H9C 109.5 . .
H9B C9 H9C 109.5 . .
C8 C10 H10A 109.5 . .
C8 C10 H10B 109.5 . .
H10A C10 H10B 109.5 . .
C8 C10 H10C 109.5 . .
H10A C10 H10C 109.5 . .
H10B C10 H10C 109.5 . .
C12 C11 N5 112.1(12) . .
C12 C11 C14 127.6(13) . .
N5 C11 C14 120.2(11) . .
C13 C12 C11 105.4(14) . .
C13 C12 H12 127.3 . .
C11 C12 H12 127.3 . .
C12 C13 N6 110.4(12) . .
C12 C13 C15 128.4(14) . .
N6 C13 C15 121.1(14) . .
C11 C14 H14A 109.5 . .
C11 C14 H14B 109.5 . .
H14A C14 H14B 109.5 . .
C11 C14 H14C 109.5 . .
H14A C14 H14C 109.5 . .
H14B C14 H14C 109.5 . .
C13 C15 H15A 109.5 . .
C13 C15 H15B 109.5 . .
H15A C15 H15B 109.5 . .
C13 C15 H15C 109.5 . .
H15A C15 H15C 109.5 . .
H15B C15 H15C 109.5 . .
N7 C16 C17 111.2(10) . .
N7 C16 C19 121.9(10) . .
C17 C16 C19 126.9(11) . .
C18 C17 C16 105.5(11) . .
C18 C17 H17 127.3 . .
C16 C17 H17 127.3 . .
N8 C18 C17 108.5(10) . .
N8 C18 C20 121.9(11) . .
C17 C18 C20 129.6(11) . .
C16 C19 H19A 109.5 . .
C16 C19 H19B 109.5 . .
H19A C19 H19B 109.5 . .
C16 C19 H19C 109.5 . .
H19A C19 H19C 109.5 . .
H19B C19 H19C 109.5 . .
C18 C20 H20A 109.5 . .
C18 C20 H20B 109.5 . .
H20A C20 H20B 109.5 . .
C18 C20 H20C 109.5 . .
H20A C20 H20C 109.5 . .
H20B C20 H20C 109.5 . .
C22 C21 S2 116.5(9) . .
C22 C21 H21A 108.2 . .
S2 C21 H21A 108.2 . .
C22 C21 H21B 108.2 . .
S2 C21 H21B 108.2 . .
H21A C21 H21B 107.3 . .
C23 C22 C27 116.8(15) . .
C23 C22 C21 122.5(15) . .
C27 C22 C21 120.6(15) . .
C24 C23 C22 123.6(19) . .
C24 C23 H23 118.2 . .
C22 C23 H23 118.2 . .
C23 C24 C25 114(2) . .
C23 C24 H24 123.0 . .
C25 C24 H24 123.0 . .
C26 C25 C24 124(3) . .
C26 C25 H25 117.8 . .
C24 C25 H25 117.8 . .
C25 C26 C27 120(3) . .
C25 C26 H26 119.8 . .
C27 C26 H26 119.8 . .
C26 C27 C22 121(2) . .
C26 C27 H27 119.6 . .
C22 C27 H27 119.6 . .
C29 C28 S3 114.5(9) . .
C29 C28 H28A 108.6 . .
S3 C28 H28A 108.6 . .
C29 C28 H28B 108.6 . .
S3 C28 H28B 108.6 . .
H28A C28 H28B 107.6 . .
C34 C29 C30 116.0(15) . .
C34 C29 C28 121.5(15) . .
C30 C29 C28 122.5(15) . .
C29 C30 C31 123.4(18) . .
C29 C30 H30 118.3 . .
C31 C30 H30 118.3 . .
C30 C31 C32 118(2) . .
C30 C31 H31 121.2 . .
C32 C31 H31 121.2 . .
C33 C32 C31 120(2) . .
C33 C32 H32 119.8 . .
C31 C32 H32 119.8 . .
C32 C33 C34 119(2) . .
C32 C33 H33 120.6 . .
C34 C33 H33 120.6 . .
C29 C34 C33 123.8(18) . .
C29 C34 H34 118.1 . .
C33 C34 H34 118.1 . .
C1 N1 N2 104.5(9) . .
C1 N1 Y3 132.2(8) . .
N2 N1 Y3 123.2(8) . .
C3 N2 N1 111.1(11) . .
C3 N2 B1 128.4(12) . .
N1 N2 B1 120.3(11) . .
C6 N3 N4 106.8(9) . .
C6 N3 Y3 131.9(8) . .
N4 N3 Y3 119.8(7) . .
C8 N4 N3 109.2(10) . .
C8 N4 B1 127.8(12) . .
N3 N4 B1 122.4(10) . .
C11 N5 N6 105.0(9) . .
C11 N5 Y3 133.0(8) . .
N6 N5 Y3 120.9(8) . .
C13 N6 N5 107.1(11) . .
C13 N6 B1 131.1(12) . .
N5 N6 B1 121.5(11) . .
C16 N7 N8 105.2(8) . .
C16 N7 Y1 132.3(7) . .
N8 N7 Y1 122.4(6) . .
C18 N8 N7 109.5(9) . .
C18 N8 B2 129.4(12) . .
N7 N8 B2 121.0(12) . .
N2 B1 N4 112.1(12) . .
N2 B1 N6 109.7(12) . .
N4 B1 N6 109.5(12) . .
N2 B1 H1B 103(6) . .
N4 B1 H1B 110(6) . .
N6 B1 H1B 112(6) . .
N8 B2 N8 111.3(9) 5 .
N8 B2 N8 111.3(9) 5 9
N8 B2 N8 111.3(9) . 9
N8 B2 H2B 107.6(9) 5 .
N8 B2 H2B 107.6(9) . .
N8 B2 H2B 107.6(10) 9 .
Y1 S1 Y3 110.07(8) . 5
Y1 S1 Y3 110.06(8) . .
Y3 S1 Y3 108.87(8) 5 .
Y1 S1 Y3 110.07(8) . 9
Y3 S1 Y3 108.87(8) 5 9
Y3 S1 Y3 108.87(8) . 9
C21 S2 Y1 117.5(5) . .
C21 S2 Y3 126.5(5) . 9
Y1 S2 Y3 114.96(10) . 9
C28 S3 Y3 116.2(5) . .
C28 S3 Y3 126.7(5) . 9
Y3 S3 Y3 116.49(10) . 9

loop_
_geom_bond_atom_site_label_1
_geom_bond_atom_site_label_2
_geom_bond_distance
_geom_bond_site_symmetry_2
Y1 N7 2.554(8) 5
Y1 N7 2.554(8) .
Y1 N7 2.554(8) 9
Y1 S2 2.787(3) 9
Y1 S2 2.788(3) 5
Y1 S2 2.788(3) .
Y1 S1 2.856(5) .
Y3 N1 2.513(10) .
Y3 N5 2.535(9) .
Y3 N3 2.535(9) .
Y3 S3 2.781(3) .
Y3 S3 2.814(3) 5
Y3 S2 2.830(3) 5
Y3 S1 2.9239(18) .
C1 N1 1.326(14) .
C1 C2 1.387(16) .
C1 C4 1.494(16) .
C2 C3 1.337(17) .
C2 H2 0.9300 .
C3 N2 1.320(14) .
C3 C5 1.508(17) .
C4 H4A 0.9600 .
C4 H4B 0.9600 .
C4 H4C 0.9600 .
C5 H5A 0.9600 .
C5 H5B 0.9600 .
C5 H5C 0.9600 .
C6 N3 1.345(14) .
C6 C7 1.373(16) .
C6 C9 1.449(16) .
C7 C8 1.367(17) .
C7 H7 0.9300 .
C8 N4 1.374(14) .
C8 C10 1.527(16) .
C9 H9A 0.9600 .
C9 H9B 0.9600 .
C9 H9C 0.9600 .
C10 H10A 0.9600 .
C10 H10B 0.9600 .
C10 H10C 0.9600 .
C11 C12 1.335(16) .
C11 N5 1.339(14) .
C11 C14 1.459(16) .
C12 C13 1.334(18) .
C12 H12 0.9300 .
C13 N6 1.346(15) .
C13 C15 1.553(18) .
C14 H14A 0.9600 .
C14 H14B 0.9600 .
C14 H14C 0.9600 .
C15 H15A 0.9600 .
C15 H15B 0.9600 .
C15 H15C 0.9600 .
C16 N7 1.325(13) .
C16 C17 1.385(15) .
C16 C19 1.490(14) .
C17 C18 1.355(15) .
C17 H17 0.9300 .
C18 N8 1.343(13) .
C18 C20 1.493(15) .
C19 H19A 0.9600 .
C19 H19B 0.9600 .
C19 H19C 0.9600 .
C20 H20A 0.9600 .
C20 H20B 0.9600 .
C20 H20C 0.9600 .
C21 C22 1.484(17) .
C21 S2 1.830(12) .
C21 H21A 0.9700 .
C21 H21B 0.9700 .
C22 C23 1.357(18) .
C22 C27 1.407(19) .
C23 C24 1.35(2) .
C23 H23 0.9300 .
C24 C25 1.43(3) .
C24 H24 0.9300 .
C25 C26 1.27(3) .
C25 H25 0.9300 .
C26 C27 1.32(3) .
C26 H26 0.9300 .
C27 H27 0.9300 .
C28 C29 1.461(18) .
C28 S3 1.851(12) .
C28 H28A 0.9700 .
C28 H28B 0.9700 .
C29 C34 1.36(2) .
C29 C30 1.379(19) .
C30 C31 1.38(2) .
C30 H30 0.9300 .
C31 C32 1.41(3) .
C31 H31 0.9300 .
C32 C33 1.35(3) .
C32 H32 0.9300 .
C33 C34 1.39(2) .
C33 H33 0.9300 .
C34 H34 0.9300 .
N1 N2 1.378(12) .
N2 B1 1.513(19) .
N3 N4 1.375(12) .
N4 B1 1.517(17) .
N5 N6 1.381(12) .
N6 B1 1.536(19) .
N7 N8 1.383(11) .
N8 B2 1.522(11) .
B1 H1B 1.12(11) .
B2 N8 1.522(11) 5
B2 N8 1.522(11) 9
B2 H2B 1.13(17) .
S1 Y3 2.9239(18) 5
S1 Y3 2.9239(18) 9
S2 Y3 2.830(3) 9
S3 Y3 2.814(3) 9

loop_
_platon_squeeze_void_nr
_platon_squeeze_void_average_x
_platon_squeeze_void_average_y
_platon_squeeze_void_average_z
_platon_squeeze_void_volume
_platon_squeeze_void_count_electrons
_platon_squeeze_void_content
1 0.000 0.000 0.000 7 5 ' '
2 0.500 0.000 0.000 771 369 ' '
3 0.000 0.000 0.500 771 365 ' '
4 0.500 0.000 0.500 7 5 ' '
5 0.000 0.500 0.000 771 362 ' '
6 0.500 0.500 0.500 771 364 ' '
7 0.500 0.500 0.000 7 5 ' '
8 0.000 0.500 0.500 7 5 ' '
